data_7113588
loop_
_publ_author_name
'Pietryga, Jeffrey M.'
'Jones, Jamie N.'
'Mullins, Lucille A.'
'Wiacek, Robert J.'
'Cowley, Alan H.'

_publ_section_title
;
 An unprecedented mode of ligation for a bridged amido-cyclopentadienide
 (constrained geometry) ligand; \p-olefinic interactions with gallium and
 indium
;
_journal_coden_ASTM CHCOFS
_journal_issue 16
_journal_name_full
;
 Chemical Communications (Cambridge, United Kingdom)
;
_journal_page_first 2072
_journal_page_last 2073
_journal_paper_doi 10.1039/b304940j
_journal_year 2003
_chemical_formula_moiety '[C24 H48 Br Cl2 Mg2 O6][C15 H27 Cl5 In2 N Si]'
_chemical_formula_sum 'C39 H75 Br6 Cl2 In2 Mg2 N O6 Si'
_chemical_formula_weight 604.28
_space_group_IT_number 14
_symmetry_space_group_name_Hall '-P 2ybc'
_symmetry_space_group_name_H-M 'P 1 21/c 1'
_atom_sites_solution_hydrogens geom
_atom_sites_solution_primary direct
_atom_sites_solution_secondary difmap
_audit_creation_method SHELXL-97
_cell_angle_alpha 90.00
_cell_angle_beta 102.65(3)
_cell_angle_gamma 90.00
_cell_formula_units_Z 4
_cell_length_a 20.235(4)
_cell_length_b 19.009(4)
_cell_length_c 15.175(3)
_cell_measurement_reflns_used all
_cell_measurement_temperature 153(2)
_cell_measurement_theta_max 27.52
_cell_measurement_theta_min 3.46
_cell_volume 5695(2)
_computing_cell_refinement DENZO
_computing_data_collection 'Nonius Collect'
_computing_data_reduction Scalepack
_computing_molecular_graphics 'SHELXL-97 (Sheldrick, 1997)'
_computing_publication_material 'SHELXL-97 (Sheldrick, 1997)'
_computing_structure_refinement 'SHELXL-97 (Sheldrick, 1997)'
_computing_structure_solution 'WinGX (Farrugia, 1999)'
_diffrn_ambient_temperature 153(2)
_diffrn_measured_fraction_theta_full 0.990
_diffrn_measured_fraction_theta_max 0.990
_diffrn_measurement_device_type 'Kappa CCD'
_diffrn_radiation_monochromator graphite
_diffrn_radiation_source 'fine-focus sealed tube'
_diffrn_radiation_type MoK\a
_diffrn_radiation_wavelength 0.71073
_diffrn_reflns_av_R_equivalents 0.0425
_diffrn_reflns_av_sigmaI/netI 0.0571
_diffrn_reflns_limit_h_max 26
_diffrn_reflns_limit_h_min -26
_diffrn_reflns_limit_k_max 24
_diffrn_reflns_limit_k_min -24
_diffrn_reflns_limit_l_max 19
_diffrn_reflns_limit_l_min -19
_diffrn_reflns_number 24514
_diffrn_reflns_theta_full 27.52
_diffrn_reflns_theta_max 27.52
_diffrn_reflns_theta_min 3.46
_exptl_absorpt_coefficient_mu 5.195
_exptl_absorpt_correction_T_max 0.4231
_exptl_absorpt_correction_T_min 0.4231
_exptl_absorpt_correction_type none
_exptl_crystal_colour colourless
_exptl_crystal_density_diffrn 1.762
_exptl_crystal_density_method 'not measured'
_exptl_crystal_description prism
_exptl_crystal_F_000 2976
_exptl_crystal_size_max 0.20
_exptl_crystal_size_mid 0.20
_exptl_crystal_size_min 0.20
_refine_diff_density_max 2.523
_refine_diff_density_min -3.172
_refine_diff_density_rms 0.190
_refine_ls_extinction_method none
_refine_ls_goodness_of_fit_ref 1.035
_refine_ls_hydrogen_treatment mixed
_refine_ls_matrix_type full
_refine_ls_number_parameters 541
_refine_ls_number_reflns 12981
_refine_ls_number_restraints 6
_refine_ls_restrained_S_all 1.053
_refine_ls_R_factor_all 0.0899
_refine_ls_R_factor_gt 0.0601
_refine_ls_shift/su_max 0.002
_refine_ls_shift/su_mean 0.000
_refine_ls_structure_factor_coef Fsqd
_refine_ls_weighting_details 'calc w=1/[\s^2^(Fo^2^)+(0.0806P)^2^+43.4894P] where P=(Fo^2^+2Fc^2^)/3'
_refine_ls_weighting_scheme calc
_refine_ls_wR_factor_gt 0.1572
_refine_ls_wR_factor_ref 0.1739
_reflns_number_gt 9475
_reflns_number_total 12981
_reflns_threshold_expression >2sigma(I)
_cod_duplicate_entry 7103835
_cod_data_source_file b304940jnew.txt
_cod_data_source_block p21overc
_cod_database_code 7113588

loop_
_symmetry_equiv_pos_as_xyz
'x, y, z'
'-x, y+1/2, -z+1/2'
'-x, -y, -z'
'x, -y-1/2, z-1/2'

loop_
_atom_site_label
_atom_site_type_symbol
_atom_site_fract_x
_atom_site_fract_y
_atom_site_fract_z
_atom_site_U_iso_or_equiv
_atom_site_adp_type
_atom_site_occupancy
_atom_site_symmetry_multiplicity
_atom_site_calc_flag
_atom_site_refinement_flags
C1 C 0.4508(3) 0.1178(3) 0.2283(4) 0.0158(12) Uani 1 1 d .
C2 C 0.4429(3) 0.0965(4) 0.1322(4) 0.0217(13) Uani 1 1 d .
C3 C 0.4673(3) 0.1477(4) 0.0855(4) 0.0235(14) Uani 1 1 d .
C4 C 0.4927(4) 0.2049(4) 0.1463(5) 0.0268(15) Uani 1 1 d .
C5 C 0.4830(3) 0.1883(3) 0.2316(4) 0.0207(13) Uani 1 1 d .
C6 C 0.4461(4) -0.0302(4) 0.3112(6) 0.0365(18) Uani 1 1 d .
H04A H 0.4468 -0.0560 0.2556 0.055 Uiso 1 1 calc R
H04B H 0.3993 -0.0179 0.3125 0.055 Uiso 1 1 calc R
H04C H 0.4654 -0.0596 0.3635 0.055 Uiso 1 1 calc R
C7 C 0.5083(4) 0.0869(5) 0.4326(5) 0.0371(18) Uani 1 1 d .
H06A H 0.5263 0.0497 0.4759 0.056 Uiso 1 1 calc R
H06B H 0.4644 0.1027 0.4425 0.056 Uiso 1 1 calc R
H06C H 0.5399 0.1266 0.4408 0.056 Uiso 1 1 calc R
C8 C 0.6231(4) -0.0133(4) 0.3025(5) 0.0327(17) Uani 1 1 d .
C9 C 0.6044(6) -0.0675(5) 0.2279(7) 0.062(3) Uani 1 1 d .
H05A H 0.5630 -0.0921 0.2339 0.094 Uiso 1 1 calc R
H05B H 0.6413 -0.1016 0.2325 0.094 Uiso 1 1 calc R
H05C H 0.5966 -0.0440 0.1691 0.094 Uiso 1 1 calc R
C10 C 0.6224(5) -0.0474(5) 0.3925(6) 0.047(2) Uani 1 1 d .
H08A H 0.6311 -0.0116 0.4402 0.071 Uiso 1 1 calc R
H08B H 0.6576 -0.0837 0.4055 0.071 Uiso 1 1 calc R
H08C H 0.5780 -0.0689 0.3901 0.071 Uiso 1 1 calc R
C11 C 0.6932(5) 0.0134(6) 0.3060(8) 0.059(3) Uani 1 1 d .
H16A H 0.6974 0.0271 0.2452 0.089 Uiso 1 1 calc R
H16B H 0.7261 -0.0237 0.3290 0.089 Uiso 1 1 calc R
H16C H 0.7020 0.0543 0.3462 0.089 Uiso 1 1 calc R
C12 C 0.4173(4) 0.0261(4) 0.0950(5) 0.0320(16) Uani 1 1 d .
H02A H 0.3993 0.0301 0.0297 0.048 Uiso 1 1 calc R
H02B H 0.3814 0.0103 0.1243 0.048 Uiso 1 1 calc R
H02C H 0.4546 -0.0079 0.1066 0.048 Uiso 1 1 calc R
C13 C 0.4669(5) 0.1480(5) -0.0136(5) 0.046(2) Uani 1 1 d .
H03A H 0.4574 0.1004 -0.0381 0.070 Uiso 1 1 calc R
H03B H 0.5112 0.1634 -0.0224 0.070 Uiso 1 1 calc R
H03C H 0.4318 0.1803 -0.0450 0.070 Uiso 1 1 calc R
C14 C 0.5139(5) 0.2757(4) 0.1170(6) 0.047(2) Uani 1 1 d .
H06A' H 0.4736 0.3022 0.0874 0.070 Uiso 1 1 calc R
H06B' H 0.5435 0.2690 0.0745 0.070 Uiso 1 1 calc R
H06C' H 0.5382 0.3017 0.1699 0.070 Uiso 1 1 calc R
C15 C 0.4899(4) 0.2401(4) 0.3094(5) 0.0322(16) Uani 1 1 d .
H02D H 0.5333 0.2648 0.3174 0.048 Uiso 1 1 calc R
H02E H 0.4880 0.2146 0.3649 0.048 Uiso 1 1 calc R
H02F H 0.4528 0.2743 0.2961 0.048 Uiso 1 1 calc R
C21 C 0.9221(4) 0.3910(5) 0.4452(5) 0.042(2) Uani 1 1 d D
H03D H 0.9527 0.4266 0.4280 0.050 Uiso 1 1 calc R
H03E H 0.9499 0.3540 0.4815 0.050 Uiso 1 1 calc R
C22 C 0.8773(5) 0.4237(5) 0.4969(6) 0.049(2) Uani 1 1 d D
H02G H 0.8715 0.4744 0.4824 0.059 Uiso 1 1 calc R
H02H H 0.8959 0.4184 0.5625 0.059 Uiso 1 1 calc R
C23 C 0.8120(5) 0.3860(5) 0.4693(6) 0.051(2) Uani 1 1 d D
H13A H 0.8110 0.3438 0.5072 0.061 Uiso 1 1 calc R
H13B H 0.7736 0.4170 0.4740 0.061 Uiso 1 1 calc R
C24 C 0.8092(4) 0.3662(4) 0.3745(5) 0.0350(17) Uani 1 1 d D
H03F H 0.7855 0.3207 0.3603 0.042 Uiso 1 1 calc R
H03G H 0.7847 0.4025 0.3331 0.042 Uiso 1 1 calc R
C31 C 0.8666(4) 0.1974(4) 0.3809(5) 0.0402(19) Uani 1 1 d D
H10A H 0.8260 0.2137 0.4016 0.048 Uiso 1 1 calc R
H10B H 0.9074 0.2170 0.4218 0.048 Uiso 1 1 calc R
C32 C 0.8695(7) 0.1194(6) 0.3809(8) 0.082(4) Uani 1 1 d D
H12A H 0.9101 0.1025 0.4246 0.098 Uiso 1 1 calc R
H12B H 0.8288 0.0993 0.3976 0.098 Uiso 1 1 calc R
C33 C 0.8724(8) 0.0986(6) 0.2898(12) 0.103(5) Uani 1 1 d D
H77A H 0.9190 0.0839 0.2876 0.123 Uiso 1 1 calc R
H77B H 0.8414 0.0586 0.2697 0.123 Uiso 1 1 calc R
C34 C 0.8526(7) 0.1580(5) 0.2329(7) 0.069(3) Uani 1 1 d D
H11A H 0.8042 0.1541 0.2023 0.083 Uiso 1 1 calc R
H11B H 0.8798 0.1604 0.1862 0.083 Uiso 1 1 calc R
C41 C 0.8122(5) 0.4196(5) 0.1379(6) 0.053(2) Uani 1 1 d D
H03A' H 0.8433 0.4270 0.0967 0.064 Uiso 1 1 calc R
H03B' H 0.8218 0.4554 0.1863 0.064 Uiso 1 1 calc R
C42 C 0.7394(6) 0.4244(8) 0.0866(9) 0.093(5) Uani 1 1 d D
H06A'' H 0.7158 0.4629 0.1112 0.111 Uiso 1 1 calc R
H06B'' H 0.7373 0.4340 0.0219 0.111 Uiso 1 1 calc R
C43 C 0.7082(6) 0.3577(8) 0.0973(10) 0.098(5) Uani 1 1 d D
H09A H 0.6814 0.3411 0.0384 0.118 Uiso 1 1 calc R
H09B H 0.6776 0.3624 0.1396 0.118 Uiso 1 1 calc R
C44 C 0.7630(4) 0.3074(6) 0.1333(6) 0.054(2) Uani 1 1 d D
H04D H 0.7494 0.2755 0.1777 0.064 Uiso 1 1 calc R
H04E H 0.7741 0.2789 0.0839 0.064 Uiso 1 1 calc R
C51 C 1.1479(5) 0.4155(6) 0.3668(7) 0.058(3) Uani 1 1 d D
H68A H 1.1208 0.4051 0.4122 0.070 Uiso 1 1 calc R
H68B H 1.1285 0.4574 0.3317 0.070 Uiso 1 1 calc R
C52 C 1.2205(5) 0.4280(7) 0.4119(9) 0.083(4) Uani 1 1 d D
H67A H 1.2392 0.4674 0.3822 0.100 Uiso 1 1 calc R
H67B H 1.2244 0.4400 0.4763 0.100 Uiso 1 1 calc R
C53 C 1.2569(5) 0.3634(6) 0.4035(7) 0.060(3) Uani 1 1 d D
H66A H 1.2759 0.3432 0.4638 0.072 Uiso 1 1 calc R
H66B H 1.2945 0.3726 0.3728 0.072 Uiso 1 1 calc R
C54 C 1.2067(5) 0.3143(5) 0.3489(7) 0.055(3) Uani 1 1 d D
H65A H 1.2259 0.2917 0.3012 0.066 Uiso 1 1 calc R
H65B H 1.1940 0.2771 0.3878 0.066 Uiso 1 1 calc R
C61 C 1.1580(5) 0.3775(6) 0.1059(7) 0.056(3) Uani 1 1 d D
H45A H 1.1848 0.3336 0.1162 0.067 Uiso 1 1 calc R
H45B H 1.1795 0.4127 0.1513 0.067 Uiso 1 1 calc R
C62 C 1.1549(5) 0.4040(7) 0.0144(7) 0.072(4) Uani 1 1 d D
H46A H 1.1863 0.4442 0.0160 0.086 Uiso 1 1 calc R
H46B H 1.1678 0.3666 -0.0239 0.086 Uiso 1 1 calc R
C63 C 1.0855(5) 0.4262(6) -0.0211(7) 0.060(3) Uani 1 1 d D
H47A H 1.0698 0.4096 -0.0841 0.072 Uiso 1 1 calc R
H47B H 1.0823 0.4781 -0.0207 0.072 Uiso 1 1 calc R
C64 C 1.0441(5) 0.3958(7) 0.0362(6) 0.062(3) Uani 1 1 d D
H48A H 1.0162 0.4327 0.0562 0.075 Uiso 1 1 calc R
H48B H 1.0135 0.3596 0.0025 0.075 Uiso 1 1 calc R
C71 C 1.1070(5) 0.1980(5) 0.1085(6) 0.051(2) Uani 1 1 d D
H23A H 1.1516 0.1997 0.0919 0.061 Uiso 1 1 calc R
H23B H 1.0734 0.2237 0.0625 0.061 Uiso 1 1 calc R
C72 C 1.0846(7) 0.1218(6) 0.1181(12) 0.108(7) Uani 1 1 d D
H24A H 1.0379 0.1146 0.0822 0.130 Uiso 1 1 calc R
H24B H 1.1151 0.0889 0.0959 0.130 Uiso 1 1 calc R
C73 C 1.0871(6) 0.1090(6) 0.2144(12) 0.088(5) Uani 1 1 d D
H20A H 1.0410 0.1085 0.2267 0.106 Uiso 1 1 calc R
H20B H 1.1097 0.0637 0.2342 0.106 Uiso 1 1 calc R
C74 C 1.1261(6) 0.1676(5) 0.2592(7) 0.057(3) Uani 1 1 d D
H21A H 1.1751 0.1567 0.2717 0.068 Uiso 1 1 calc R
H21B H 1.1132 0.1781 0.3171 0.068 Uiso 1 1 calc R
N1 N 0.5733(3) 0.0456(3) 0.2836(4) 0.0244(12) Uani 1 1 d .
O6 O 1.1108(3) 0.2269(3) 0.1982(3) 0.0318(11) Uani 1 1 d .
O20 O 0.8784(3) 0.3607(3) 0.3650(3) 0.0304(11) Uani 1 1 d .
O30 O 0.8203(3) 0.3495(3) 0.1759(3) 0.0332(12) Uani 1 1 d .
O40 O 0.8634(3) 0.2200(3) 0.2882(3) 0.0312(11) Uani 1 1 d .
O50 O 1.1479(3) 0.3569(3) 0.3087(3) 0.0313(11) Uani 1 1 d .
O60 O 1.0890(3) 0.3645(3) 0.1133(3) 0.0328(11) Uani 1 1 d .
Si1 Si 0.49731(9) 0.05193(9) 0.31503(11) 0.0208(4) Uani 1 1 d .
Br1 Br 0.67201(5) 0.22189(5) 0.32782(8) 0.0563(3) Uani 1 1 d .
Br2 Br 0.65245(5) 0.13034(6) 0.08845(6) 0.0531(3) Uani 1 1 d .
Br9 Br 0.98368(5) 0.42807(6) 0.23814(7) 0.0584(3) Uani 1 1 d .
Br20 Br 0.33104(5) 0.17268(6) 0.39650(6) 0.0500(3) Uani 1 1 d .
Br21 Br 0.26237(5) 0.04579(5) 0.18968(8) 0.0580(3) Uani 1 1 d .
Br22 Br 0.30827(4) 0.24754(4) 0.14040(6) 0.0408(2) Uani 1 1 d .
In1 In 0.59813(2) 0.13611(3) 0.22197(3) 0.02678(13) Uani 1 1 d .
In2 In 0.34635(2) 0.14308(3) 0.24065(3) 0.02429(13) Uani 1 1 d .
Mg1 Mg 0.90962(11) 0.31374(12) 0.25907(15) 0.0235(5) Uani 1 1 d .
Mg2 Mg 1.06031(11) 0.31796(12) 0.22251(15) 0.0248(5) Uani 1 1 d .
Cl1 Cl 0.94867(7) 0.26565(8) 0.12323(9) 0.0168(3) Uani 1 1 d .
Cl2 Cl 1.02129(7) 0.26845(8) 0.35763(10) 0.0204(3) Uani 1 1 d .

loop_
_atom_site_aniso_label
_atom_site_aniso_U_11
_atom_site_aniso_U_22
_atom_site_aniso_U_33
_atom_site_aniso_U_23
_atom_site_aniso_U_13
_atom_site_aniso_U_12
C1 0.016(3) 0.010(3) 0.022(3) -0.002(2) 0.006(2) 0.004(2)
C2 0.022(3) 0.028(3) 0.015(3) 0.000(2) 0.004(2) 0.006(3)
C3 0.026(3) 0.027(3) 0.018(3) 0.003(3) 0.007(3) 0.004(3)
C4 0.029(4) 0.025(4) 0.029(4) 0.006(3) 0.012(3) 0.001(3)
C5 0.019(3) 0.017(3) 0.028(3) -0.001(2) 0.009(3) -0.001(2)
C6 0.038(4) 0.026(4) 0.045(4) 0.016(3) 0.008(4) -0.001(3)
C7 0.043(5) 0.049(5) 0.019(3) 0.002(3) 0.006(3) 0.011(4)
C8 0.035(4) 0.029(4) 0.030(4) 0.000(3) -0.002(3) 0.013(3)
C9 0.070(7) 0.044(5) 0.064(6) -0.014(5) -0.004(5) 0.036(5)
C10 0.046(5) 0.050(5) 0.043(5) 0.015(4) 0.004(4) 0.017(4)
C11 0.034(5) 0.058(6) 0.083(7) 0.017(5) 0.008(5) 0.026(4)
C12 0.042(4) 0.025(4) 0.027(4) -0.005(3) 0.003(3) -0.003(3)
C13 0.058(6) 0.058(6) 0.023(4) 0.005(4) 0.009(4) -0.003(5)
C14 0.067(6) 0.022(4) 0.055(5) 0.011(4) 0.022(5) -0.003(4)
C15 0.036(4) 0.021(3) 0.041(4) -0.013(3) 0.011(3) -0.003(3)
C21 0.044(5) 0.047(5) 0.033(4) -0.011(4) 0.006(4) -0.003(4)
C22 0.068(6) 0.051(5) 0.034(4) -0.002(4) 0.021(4) -0.001(5)
C23 0.058(6) 0.061(6) 0.040(5) -0.001(4) 0.026(4) 0.000(5)
C24 0.029(4) 0.035(4) 0.044(4) 0.000(3) 0.015(3) 0.008(3)
C31 0.043(5) 0.041(5) 0.038(4) 0.018(4) 0.013(4) -0.003(4)
C32 0.096(9) 0.048(6) 0.077(8) 0.026(6) -0.035(7) -0.016(6)
C33 0.134(14) 0.031(6) 0.157(15) -0.010(7) 0.061(12) 0.008(7)
C34 0.107(10) 0.047(6) 0.056(6) -0.022(5) 0.022(6) -0.030(6)
C41 0.047(5) 0.058(6) 0.051(5) 0.029(5) 0.004(4) 0.009(5)
C42 0.052(7) 0.101(11) 0.107(10) 0.048(9) -0.019(7) 0.016(7)
C43 0.041(6) 0.108(12) 0.122(12) 0.024(9) -0.034(7) 0.013(7)
C44 0.033(5) 0.070(7) 0.048(5) -0.001(5) -0.011(4) 0.000(4)
C51 0.048(6) 0.055(6) 0.065(6) -0.025(5) 0.000(5) 0.002(5)
C52 0.044(6) 0.093(9) 0.103(10) -0.051(8) -0.004(6) -0.004(6)
C53 0.041(5) 0.071(7) 0.058(6) -0.010(5) -0.013(5) 0.005(5)
C54 0.036(5) 0.054(6) 0.065(6) -0.013(5) -0.011(4) 0.015(4)
C61 0.034(5) 0.080(7) 0.057(6) 0.014(5) 0.016(4) -0.011(5)
C62 0.044(6) 0.129(11) 0.045(6) 0.012(6) 0.017(5) -0.016(6)
C63 0.065(7) 0.064(7) 0.049(6) 0.016(5) 0.008(5) -0.012(5)
C64 0.038(5) 0.100(9) 0.046(5) 0.041(6) 0.002(4) 0.009(5)
C71 0.038(5) 0.064(6) 0.049(5) -0.036(5) 0.005(4) 0.006(4)
C72 0.083(9) 0.048(7) 0.150(14) -0.044(8) -0.071(9) 0.031(6)
C73 0.042(6) 0.043(6) 0.180(16) 0.000(8) 0.028(8) 0.001(5)
C74 0.071(7) 0.040(5) 0.065(6) 0.012(5) 0.027(5) 0.028(5)
N1 0.025(3) 0.020(3) 0.027(3) 0.003(2) 0.004(2) -0.001(2)
O6 0.032(3) 0.029(3) 0.035(3) -0.003(2) 0.009(2) 0.004(2)
O20 0.030(3) 0.033(3) 0.029(3) -0.006(2) 0.009(2) 0.002(2)
O30 0.026(3) 0.042(3) 0.029(3) 0.007(2) 0.000(2) 0.006(2)
O40 0.036(3) 0.028(3) 0.027(3) 0.002(2) 0.001(2) -0.005(2)
O50 0.028(3) 0.033(3) 0.029(3) -0.004(2) 0.000(2) 0.001(2)
O60 0.026(3) 0.040(3) 0.032(3) 0.006(2) 0.006(2) 0.001(2)
Si1 0.0259(9) 0.0188(9) 0.0179(8) 0.0036(7) 0.0055(7) 0.0006(7)
Br1 0.0352(5) 0.0543(6) 0.0764(7) -0.0214(5) 0.0061(4) -0.0173(4)
Br2 0.0437(5) 0.0766(7) 0.0458(5) -0.0005(4) 0.0245(4) -0.0041(5)
Br9 0.0515(6) 0.0576(6) 0.0680(7) 0.0019(5) 0.0173(5) 0.0074(5)
Br20 0.0430(5) 0.0785(7) 0.0321(4) 0.0024(4) 0.0161(4) 0.0215(5)
Br21 0.0310(4) 0.0395(5) 0.1036(8) -0.0140(5) 0.0150(5) -0.0116(4)
Br22 0.0408(5) 0.0338(4) 0.0462(5) 0.0100(3) 0.0061(4) 0.0128(3)
In1 0.0224(2) 0.0273(3) 0.0319(3) 0.0010(2) 0.0087(2) -0.00135(19)
In2 0.0204(2) 0.0239(2) 0.0292(3) 0.00024(19) 0.00682(19) 0.00221(18)
Mg1 0.0223(11) 0.0247(12) 0.0235(11) 0.0007(9) 0.0045(9) 0.0031(9)
Mg2 0.0203(11) 0.0260(12) 0.0276(12) -0.0014(9) 0.0040(9) 0.0027(9)
Cl1 0.0119(6) 0.0268(8) 0.0129(6) -0.0022(5) 0.0051(5) 0.0015(6)
Cl2 0.0150(7) 0.0276(8) 0.0189(7) 0.0002(6) 0.0046(5) 0.0038(6)

loop_
_atom_type_symbol
_atom_type_description
_atom_type_scat_dispersion_real
_atom_type_scat_dispersion_imag
_atom_type_scat_source
C C 0.0033 0.0016 'International Tables Vol C Tables 4.2.6.8 and 6.1.1.4'
H H 0.0000 0.0000 'International Tables Vol C Tables 4.2.6.8 and 6.1.1.4'
N N 0.0061 0.0033 'International Tables Vol C Tables 4.2.6.8 and 6.1.1.4'
O O 0.0106 0.0060 'International Tables Vol C Tables 4.2.6.8 and 6.1.1.4'
Si Si 0.0817 0.0704 'International Tables Vol C Tables 4.2.6.8 and 6.1.1.4'
Br Br -0.2901 2.4595 'International Tables Vol C Tables 4.2.6.8 and 6.1.1.4'
In In -0.7276 1.3100 'International Tables Vol C Tables 4.2.6.8 and 6.1.1.4'
Mg Mg 0.0486 0.0363 'International Tables Vol C Tables 4.2.6.8 and 6.1.1.4'
Cl Cl 0.1484 0.1585 'International Tables Vol C Tables 4.2.6.8 and 6.1.1.4'

loop_
_geom_angle_atom_site_label_1
_geom_angle_atom_site_label_2
_geom_angle_atom_site_label_3
_geom_angle
C5 C1 C2 103.4(5)
C5 C1 Si1 115.0(4)
C2 C1 Si1 115.3(4)
C5 C1 In2 102.8(4)
C2 C1 In2 104.0(4)
Si1 C1 In2 114.8(3)
C3 C2 C1 110.0(6)
C3 C2 C12 125.3(6)
C1 C2 C12 124.5(6)
C2 C3 C4 108.9(6)
C2 C3 C13 127.0(7)
C4 C3 C13 124.0(7)
C5 C4 C3 108.8(6)
C5 C4 C14 125.8(7)
C3 C4 C14 124.5(6)
C5 C4 In1 74.9(4)
C3 C4 In1 92.8(4)
C14 C4 In1 109.1(5)
C4 C5 C1 108.8(6)
C4 C5 C15 124.8(6)
C1 C5 C15 125.1(6)
C4 C5 In1 73.7(4)
C1 C5 In1 92.6(4)
C15 C5 In1 111.4(4)
N1 C8 C11 110.3(7)
N1 C8 C10 110.8(6)
C11 C8 C10 108.0(7)
N1 C8 C9 108.6(6)
C11 C8 C9 109.7(8)
C10 C8 C9 109.4(8)
O20 C21 C22 106.4(7)
C21 C22 C23 105.2(7)
C24 C23 C22 103.9(7)
O20 C24 C23 106.6(7)
O40 C31 C32 106.7(8)
C33 C32 C31 106.4(9)
C34 C33 C32 107.2(10)
C33 C34 O40 108.1(9)
O30 C41 C42 105.9(9)
C43 C42 C41 106.9(9)
C42 C43 C44 107.4(10)
O30 C44 C43 105.8(9)
O50 C51 C52 106.0(8)
C53 C52 C51 106.9(9)
C52 C53 C54 106.4(8)
O50 C54 C53 106.2(8)
O60 C61 C62 106.9(8)
C63 C62 C61 106.8(8)
C62 C63 C64 107.4(8)
O60 C64 C63 107.8(8)
O6 C71 C72 103.0(10)
C73 C72 C71 107.7(9)
C74 C73 C72 103.7(10)
C73 C74 O6 106.3(10)
C8 N1 Si1 127.6(5)
C8 N1 In1 119.3(5)
Si1 N1 In1 112.9(3)
C74 O6 C71 105.3(7)
C74 O6 Mg2 125.3(5)
C71 O6 Mg2 123.5(5)
C24 O20 C21 108.2(6)
C24 O20 Mg1 125.5(4)
C21 O20 Mg1 126.3(5)
C44 O30 C41 108.8(6)
C44 O30 Mg1 126.8(5)
C41 O30 Mg1 123.4(5)
C34 O40 C31 106.9(7)
C34 O40 Mg1 126.2(5)
C31 O40 Mg1 121.6(5)
C51 O50 C54 106.6(6)
C51 O50 Mg2 123.4(5)
C54 O50 Mg2 124.5(5)
C64 O60 C61 108.3(6)
C64 O60 Mg2 126.0(5)
C61 O60 Mg2 125.5(5)
N1 Si1 C6 117.3(3)
N1 Si1 C7 111.4(3)
C6 Si1 C7 106.0(4)
N1 Si1 C1 101.0(3)
C6 Si1 C1 109.9(3)
C7 Si1 C1 111.2(3)
Mg2 Br9 Mg1 74.03(8)
N1 In1 Br2 121.37(16)
N1 In1 Br1 114.58(16)
Br2 In1 Br1 103.77(4)
N1 In1 C4 111.5(2)
Br2 In1 C4 97.48(15)
Br1 In1 C4 105.95(17)
N1 In1 C5 89.0(2)
Br2 In1 C5 128.81(15)
Br1 In1 C5 97.56(15)
C4 In1 C5 31.5(2)
C1 In2 Br20 116.39(16)
C1 In2 Br21 114.05(15)
Br20 In2 Br21 103.86(4)
C1 In2 Br22 106.92(16)
Br20 In2 Br22 107.90(4)
Br21 In2 Br22 107.29(4)
O20 Mg1 O30 87.6(2)
O20 Mg1 O40 88.6(2)
O30 Mg1 O40 92.1(2)
O20 Mg1 Cl1 175.41(19)
O30 Mg1 Cl1 90.50(17)
O40 Mg1 Cl1 95.60(17)
O20 Mg1 Cl2 94.11(17)
O30 Mg1 Cl2 178.29(19)
O40 Mg1 Cl2 88.19(16)
Cl1 Mg1 Cl2 87.80(9)
O20 Mg1 Br9 90.93(17)
O30 Mg1 Br9 95.55(17)
O40 Mg1 Br9 172.27(17)
Cl1 Mg1 Br9 85.10(8)
Cl2 Mg1 Br9 84.15(8)
O20 Mg1 Mg2 126.10(18)
O30 Mg1 Mg2 128.16(18)
O40 Mg1 Mg2 122.60(17)
Cl1 Mg1 Mg2 52.60(7)
Cl2 Mg1 Mg2 50.43(7)
Br9 Mg1 Mg2 52.25(6)
O60 Mg2 O6 88.8(2)
O60 Mg2 O50 90.1(2)
O6 Mg2 O50 91.3(2)
O60 Mg2 Cl2 176.27(19)
O6 Mg2 Cl2 94.97(17)
O50 Mg2 Cl2 89.81(17)
O60 Mg2 Cl1 93.41(17)
O6 Mg2 Cl1 88.73(17)
O50 Mg2 Cl1 176.49(19)
Cl2 Mg2 Cl1 86.69(9)
O60 Mg2 Br9 90.39(17)
O6 Mg2 Br9 173.07(18)
O50 Mg2 Br9 95.54(17)
Cl2 Mg2 Br9 85.91(8)
Cl1 Mg2 Br9 84.46(8)
O60 Mg2 Mg1 126.25(17)
O6 Mg2 Mg1 122.01(18)
O50 Mg2 Mg1 127.25(17)
Cl2 Mg2 Mg1 51.41(7)
Cl1 Mg2 Mg1 50.18(6)
Br9 Mg2 Mg1 53.72(6)
Mg1 Cl1 Mg2 77.21(8)
Mg2 Cl2 Mg1 78.16(8)

loop_
_geom_bond_atom_site_label_1
_geom_bond_atom_site_label_2
_geom_bond_distance
C1 C5 1.486(9)
C1 C2 1.488(8)
C1 Si1 1.909(6)
C1 In2 2.216(6)
C2 C3 1.359(9)
C2 C12 1.499(9)
C3 C4 1.446(10)
C3 C13 1.502(10)
C4 C5 1.387(9)
C4 C14 1.509(10)
C4 In1 2.550(7)
C5 C15 1.519(9)
C5 In1 2.566(6)
C6 Si1 1.867(8)
C7 Si1 1.870(7)
C8 N1 1.491(9)
C8 C11 1.497(13)
C8 C10 1.514(11)
C8 C9 1.516(12)
C21 O20 1.457(9)
C21 C22 1.460(12)
C22 C23 1.481(14)
C23 C24 1.476(11)
C24 O20 1.444(9)
C31 O40 1.459(9)
C31 C32 1.485(14)
C32 C33 1.45(2)
C33 C34 1.424(18)
C34 O40 1.436(10)
C41 O30 1.447(10)
C41 C42 1.509(14)
C42 C43 1.441(19)
C43 C44 1.474(14)
C44 O30 1.440(10)
C51 O50 1.420(10)
C51 C52 1.497(14)
C52 C53 1.452(16)
C53 C54 1.490(13)
C54 O50 1.459(10)
C61 O60 1.445(10)
C61 C62 1.466(13)
C62 C63 1.452(15)
C63 C64 1.454(13)
C64 O60 1.443(9)
C71 O6 1.454(9)
C71 C72 1.533(17)
C72 C73 1.47(2)
C73 C74 1.445(17)
C74 O6 1.449(10)
N1 Si1 1.710(6)
N1 In1 2.073(6)
O6 Mg2 2.084(5)
O20 Mg1 2.055(5)
O30 Mg1 2.079(5)
O40 Mg1 2.104(5)
O50 Mg2 2.093(5)
O60 Mg2 2.071(6)
Br1 In1 2.5340(12)
Br2 In1 2.5101(11)
Br9 Mg2 2.646(3)
Br9 Mg1 2.698(3)
Br20 In2 2.5154(10)
Br21 In2 2.5160(11)
Br22 In2 2.5175(10)
Mg1 Cl1 2.534(3)
Mg1 Cl2 2.570(3)
Mg1 Mg2 3.218(3)
Mg2 Cl2 2.534(3)
Mg2 Cl1 2.621(3)
